data_4064291
loop_
_publ_author_name
'Matioszek, Dimitri'
'Katir, Nadia'
'Ladeira, Sonia'
'Castel, Annie'

_publ_section_title
;
 Novel Stable Silyl, Germyl, and Stannyl Germanium(II) Compounds
 Containing an Amidinato Ligand
;
_journal_issue 8
_journal_name_full Organometallics
_journal_page_first 2230
_journal_paper_doi 10.1021/om200024d
_journal_volume 30
_journal_year 2011
_chemical_compound_source 'synthesis as described'
_chemical_formula_moiety 'C26 H70 Ge2 Mg O2 Si6, C5 H12'
_chemical_formula_sum 'C31 H82 Ge2 Mg O2 Si6'
_chemical_formula_weight 825.04
_chemical_name_systematic
;
 ?
;
_space_group_IT_number 15
_symmetry_cell_setting monoclinic
_symmetry_Int_Tables_number 15
_symmetry_space_group_name_Hall '-C 2yc'
_symmetry_space_group_name_H-M 'C 1 2/c 1'
_atom_sites_solution_hydrogens geom
_atom_sites_solution_primary direct
_atom_sites_solution_secondary difmap
_cell_angle_alpha 90
_cell_angle_beta 115.691(1)
_cell_angle_gamma 90
_cell_formula_units_Z 4
_cell_length_a 18.7428(3)
_cell_length_b 15.5144(3)
_cell_length_c 18.7568(3)
_cell_measurement_reflns_used 9893
_cell_measurement_temperature 193(2)
_cell_measurement_theta_max 28.2
_cell_measurement_theta_min 2.41
_cell_measurement_wavelength 0.71073
_cell_volume 4914.99(15)
_computing_cell_refinement 'Bruker SMART'
_computing_data_collection 'Bruker SMART'
_computing_data_reduction 'Bruker SAINT'
_computing_molecular_graphics 'Ortep-3 for Windows (Farrugia, 1997)'
_computing_publication_material 'WinGX publication routines (Farrugia, 1999)'
_computing_structure_refinement 'SHELXL-97 (Sheldrick, 1997)'
_computing_structure_solution 'SHELXS-97 (Sheldrick, 1990)'
_diffrn_ambient_temperature 193(2)
_diffrn_measured_fraction_theta_full 0.992
_diffrn_measured_fraction_theta_max 0.992
_diffrn_measurement_device_type 'CCD area detector'
_diffrn_measurement_method 'phi and omega scans'
_diffrn_radiation_monochromator graphite
_diffrn_radiation_probe x-ray
_diffrn_radiation_source 'fine-focus sealed tube'
_diffrn_radiation_type MoK\a
_diffrn_radiation_wavelength 0.71073
_diffrn_reflns_av_R_equivalents 0.0308
_diffrn_reflns_av_unetI/netI 0.0257
_diffrn_reflns_limit_h_max 26
_diffrn_reflns_limit_h_min -26
_diffrn_reflns_limit_k_max 22
_diffrn_reflns_limit_k_min -22
_diffrn_reflns_limit_l_max 26
_diffrn_reflns_limit_l_min -26
_diffrn_reflns_number 40766
_diffrn_reflns_theta_full 30.5
_diffrn_reflns_theta_max 30.5
_diffrn_reflns_theta_min 1.78
_exptl_absorpt_coefficient_mu 1.404
_exptl_absorpt_correction_T_max 0.735
_exptl_absorpt_correction_T_min 0.520
_exptl_absorpt_correction_type multi-scan
_exptl_absorpt_process_details 'SADABS (Bruker-AXS)'
_exptl_crystal_colour colourless
_exptl_crystal_density_diffrn 1.115
_exptl_crystal_density_method 'not measured'
_exptl_crystal_description block
_exptl_crystal_F_000 1776
_exptl_crystal_size_max 0.5
_exptl_crystal_size_mid 0.4
_exptl_crystal_size_min 0.22
_refine_diff_density_max 0.872
_refine_diff_density_min -0.461
_refine_diff_density_rms 0.062
_refine_ls_extinction_method none
_refine_ls_goodness_of_fit_ref 1.036
_refine_ls_hydrogen_treatment constr
_refine_ls_matrix_type full
_refine_ls_number_parameters 201
_refine_ls_number_reflns 7451
_refine_ls_number_restraints 2
_refine_ls_restrained_S_all 1.041
_refine_ls_R_factor_all 0.053
_refine_ls_R_factor_gt 0.0331
_refine_ls_shift/su_max 0.006
_refine_ls_shift/su_mean 0
_refine_ls_structure_factor_coef Fsqd
_refine_ls_weighting_details 'calc w=1/[\s^2^(Fo^2^)+(0.0496P)^2^+3.1462P] where P=(Fo^2^+2Fc^2^)/3'
_refine_ls_weighting_scheme calc
_refine_ls_wR_factor_gt 0.0846
_refine_ls_wR_factor_ref 0.0971
_reflns_number_gt 5680
_reflns_number_total 7451
_reflns_threshold_expression >2sigma(I)
_cod_data_source_file om200024d_si_002.cif
_cod_data_source_block 2b
_cod_original_sg_symbol_H-M 'C 2/c'
_cod_database_code 4064291

loop_
_symmetry_equiv_pos_as_xyz
'x, y, z'
'-x, y, -z+1/2'
'x+1/2, y+1/2, z'
'-x+1/2, y+1/2, -z+1/2'
'-x, -y, -z'
'x, -y, z-1/2'
'-x+1/2, -y+1/2, -z'
'x+1/2, -y+1/2, z-1/2'

loop_
_atom_site_label
_atom_site_type_symbol
_atom_site_fract_x
_atom_site_fract_y
_atom_site_fract_z
_atom_site_U_iso_or_equiv
_atom_site_adp_type
_atom_site_occupancy
_atom_site_symmetry_multiplicity
_atom_site_calc_flag
_atom_site_refinement_flags
Ge1 Ge 0.356357(11) 0.017966(12) 0.199335(11) 0.03214(6) Uani 1 1 d .
Si1 Si 0.34429(3) -0.12456(3) 0.14729(3) 0.04006(12) Uani 1 1 d .
Si3 Si 0.31121(3) 0.00028(4) 0.29986(3) 0.03933(12) Uani 1 1 d .
Si2 Si 0.24738(3) 0.09184(4) 0.09853(3) 0.03947(12) Uani 1 1 d .
Mg1 Mg 0.5 0.08982(5) 0.25 0.03120(17) Uani 1 2 d S
C9 C 0.39290(15) -0.0430(2) 0.39360(14) 0.0640(7) Uani 1 1 d .
H9A H 0.4389 -0.0047 0.4107 0.096 Uiso 1 1 calc R
H9B H 0.4078 -0.1007 0.3838 0.096 Uiso 1 1 calc R
H9C H 0.3744 -0.0459 0.435 0.096 Uiso 1 1 calc R
C2 C 0.39735(16) -0.13288(18) 0.08228(16) 0.0618(6) Uani 1 1 d .
H2A H 0.4526 -0.1149 0.1122 0.093 Uiso 1 1 calc R
H2B H 0.3714 -0.0954 0.0361 0.093 Uiso 1 1 calc R
H2C H 0.3957 -0.1927 0.0647 0.093 Uiso 1 1 calc R
C4 C 0.24121(14) 0.07191(17) -0.00315(12) 0.0530(5) Uani 1 1 d .
H4A H 0.1959 0.1033 -0.0425 0.079 Uiso 1 1 calc R
H4B H 0.2346 0.0101 -0.0149 0.079 Uiso 1 1 calc R
H4C H 0.29 0.092 -0.0049 0.079 Uiso 1 1 calc R
C8 C 0.27723(16) 0.10440(17) 0.32669(15) 0.0589(6) Uani 1 1 d .
H8A H 0.2604 0.0937 0.3686 0.088 Uiso 1 1 calc R
H8B H 0.2327 0.1277 0.28 0.088 Uiso 1 1 calc R
H8C H 0.3209 0.146 0.3454 0.088 Uiso 1 1 calc R
C3 C 0.23988(14) -0.16175(17) 0.08521(16) 0.0612(6) Uani 1 1 d .
H3A H 0.2404 -0.2221 0.0701 0.092 Uiso 1 1 calc R
H3B H 0.2159 -0.1261 0.0375 0.092 Uiso 1 1 calc R
H3C H 0.2089 -0.1564 0.1157 0.092 Uiso 1 1 calc R
C5 C 0.14720(14) 0.0614(2) 0.09187(15) 0.0612(6) Uani 1 1 d .
H5A H 0.1448 0.0763 0.1415 0.092 Uiso 1 1 calc R
H5B H 0.1389 -0.0007 0.0825 0.092 Uiso 1 1 calc R
H5C H 0.1059 0.0929 0.0481 0.092 Uiso 1 1 calc R
C7 C 0.22568(14) -0.07704(16) 0.27239(14) 0.0546(6) Uani 1 1 d .
H7A H 0.2112 -0.082 0.3165 0.082 Uiso 1 1 calc R
H7B H 0.2412 -0.1338 0.2608 0.082 Uiso 1 1 calc R
H7C H 0.1802 -0.0555 0.2255 0.082 Uiso 1 1 calc R
C6 C 0.25593(18) 0.21152(16) 0.11612(16) 0.0660(7) Uani 1 1 d .
H6A H 0.3069 0.2317 0.1197 0.099 Uiso 1 1 calc R
H6B H 0.2525 0.2245 0.1657 0.099 Uiso 1 1 calc R
H6C H 0.2128 0.2408 0.0722 0.099 Uiso 1 1 calc R
C1 C 0.38824(15) -0.20588(14) 0.22942(16) 0.0570(6) Uani 1 1 d .
H1A H 0.3583 -0.2058 0.2612 0.085 Uiso 1 1 calc R
H1B H 0.4436 -0.1909 0.2631 0.085 Uiso 1 1 calc R
H1C H 0.3858 -0.2633 0.2068 0.085 Uiso 1 1 calc R
O1 O 0.49515(8) 0.18220(9) 0.16880(8) 0.0424(3) Uani 1 1 d .
C13 C 0.55170(15) 0.25198(15) 0.18404(13) 0.0537(5) Uani 1 1 d .
H13A H 0.6066 0.2295 0.2076 0.064 Uiso 1 1 calc R
H13B H 0.5465 0.2948 0.2206 0.064 Uiso 1 1 calc R
C10 C 0.45386(18) 0.16867(18) 0.08388(13) 0.0663(7) Uani 1 1 d .
H10A H 0.4584 0.1077 0.0709 0.08 Uiso 1 1 calc R
H10B H 0.397 0.183 0.0646 0.08 Uiso 1 1 calc R
C12 C 0.5316(2) 0.2918(2) 0.10469(16) 0.0780(9) Uani 1 1 d .
H12A H 0.497 0.3428 0.0963 0.094 Uiso 1 1 calc R
H12B H 0.5802 0.3099 0.1004 0.094 Uiso 1 1 calc R
C11 C 0.4902(2) 0.2244(2) 0.04697(16) 0.0827(10) Uani 1 1 d .
H11A H 0.4494 0.2501 -0.0021 0.099 Uiso 1 1 calc R
H11B H 0.528 0.1915 0.0335 0.099 Uiso 1 1 calc R
C14 C 0.0474(3) 0.9177(5) 0.8837(4) 0.177(3) Uani 1 1 d D
H14A H 0.0098 0.8696 0.8689 0.265 Uiso 1 1 calc R
H14B H 0.0532 0.9422 0.934 0.265 Uiso 1 1 calc R
H14C H 0.0989 0.8967 0.8892 0.265 Uiso 1 1 calc R
C15 C 0.0162(7) 0.9883(5) 0.8183(7) 0.302(9) Uani 1 1 d D
H15A H -0.0322 1.0165 0.8156 0.363 Uiso 1 1 calc R
H15B H 0.0569 1.0324 0.8255 0.363 Uiso 1 1 calc R
C16 C 0 0.9346(9) 0.75 0.339(13) Uani 1 2 d SD
H16A H -0.0462 0.8972 0.7399 0.407 Uiso 0.5 1 calc PR
H16B H 0.0462 0.8972 0.7601 0.407 Uiso 0.5 1 calc PR

loop_
_atom_site_aniso_label
_atom_site_aniso_U_11
_atom_site_aniso_U_22
_atom_site_aniso_U_33
_atom_site_aniso_U_23
_atom_site_aniso_U_13
_atom_site_aniso_U_12
Ge1 0.03494(10) 0.03072(10) 0.03165(10) 0.00316(7) 0.01527(8) 0.00020(7)
Si1 0.0403(3) 0.0337(3) 0.0482(3) -0.0026(2) 0.0211(2) -0.0028(2)
Si3 0.0389(3) 0.0470(3) 0.0348(3) 0.0085(2) 0.0186(2) 0.0062(2)
Si2 0.0431(3) 0.0390(3) 0.0337(3) 0.0072(2) 0.0142(2) 0.0043(2)
Mg1 0.0383(4) 0.0267(4) 0.0283(4) 0 0.0141(3) 0
C9 0.0540(13) 0.098(2) 0.0416(12) 0.0233(13) 0.0221(11) 0.0207(13)
C2 0.0699(16) 0.0611(15) 0.0694(16) -0.0087(12) 0.0442(14) 0.0000(12)
C4 0.0565(13) 0.0641(14) 0.0358(10) 0.0032(9) 0.0176(10) -0.0090(11)
C8 0.0656(15) 0.0626(15) 0.0574(14) -0.0068(11) 0.0349(12) 0.0060(12)
C3 0.0532(13) 0.0516(13) 0.0717(16) -0.0134(12) 0.0204(12) -0.0144(11)
C5 0.0430(12) 0.0829(18) 0.0550(14) 0.0207(13) 0.0186(10) 0.0128(11)
C7 0.0548(13) 0.0598(14) 0.0575(13) 0.0138(11) 0.0321(11) -0.0017(11)
C6 0.0828(18) 0.0427(12) 0.0591(15) 0.0106(11) 0.0182(13) 0.0157(12)
C1 0.0586(13) 0.0372(11) 0.0757(16) 0.0100(11) 0.0297(12) 0.0051(10)
O1 0.0514(8) 0.0382(7) 0.0310(6) 0.0032(5) 0.0116(6) -0.0121(6)
C13 0.0576(13) 0.0495(12) 0.0486(12) 0.0006(10) 0.0179(10) -0.0194(10)
C10 0.0853(18) 0.0685(16) 0.0329(11) 0.0000(10) 0.0142(11) -0.0303(14)
C12 0.092(2) 0.0714(18) 0.0620(16) 0.0187(14) 0.0256(15) -0.0319(16)
C11 0.097(2) 0.099(2) 0.0455(14) 0.0096(14) 0.0253(15) -0.0274(19)
C14 0.088(3) 0.211(7) 0.196(7) -0.083(6) 0.028(4) 0.009(4)
C15 0.293(13) 0.134(7) 0.60(3) -0.040(10) 0.306(18) 0.036(8)
C16 0.33(2) 0.111(9) 0.56(4) 0 0.17(3) 0

loop_
_atom_type_symbol
_atom_type_description
_atom_type_scat_dispersion_real
_atom_type_scat_dispersion_imag
_atom_type_scat_source
C C 0.0033 0.0016 'International Tables Vol C Tables 4.2.6.8 and 6.1.1.4'
H H 0 0 'International Tables Vol C Tables 4.2.6.8 and 6.1.1.4'
O O 0.0106 0.006 'International Tables Vol C Tables 4.2.6.8 and 6.1.1.4'
Mg Mg 0.0486 0.0363 'International Tables Vol C Tables 4.2.6.8 and 6.1.1.4'
Si Si 0.0817 0.0704 'International Tables Vol C Tables 4.2.6.8 and 6.1.1.4'
Ge Ge 0.1547 1.8001 'International Tables Vol C Tables 4.2.6.8 and 6.1.1.4'

loop_
_geom_angle_atom_site_label_1
_geom_angle_atom_site_label_2
_geom_angle_atom_site_label_3
_geom_angle
_geom_angle_site_symmetry_1
_geom_angle_site_symmetry_3
Si1 Ge1 Si2 102.92(2) . .
Si1 Ge1 Si3 102.28(2) . .
Si2 Ge1 Si3 101.85(2) . .
Si1 Ge1 Mg1 115.65(2) . .
Si2 Ge1 Mg1 117.64(2) . .
Si3 Ge1 Mg1 114.354(16) . .
C3 Si1 C1 105.64(12) . .
C3 Si1 C2 106.13(13) . .
C1 Si1 C2 108.51(12) . .
C3 Si1 Ge1 115.19(8) . .
C1 Si1 Ge1 110.84(8) . .
C2 Si1 Ge1 110.20(9) . .
C8 Si3 C9 106.74(13) . .
C8 Si3 C7 105.82(12) . .
C9 Si3 C7 106.20(12) . .
C8 Si3 Ge1 112.84(8) . .
C9 Si3 Ge1 110.74(8) . .
C7 Si3 Ge1 113.99(8) . .
C6 Si2 C4 107.61(12) . .
C6 Si2 C5 105.37(14) . .
C4 Si2 C5 105.61(11) . .
C6 Si2 Ge1 110.86(9) . .
C4 Si2 Ge1 112.22(8) . .
C5 Si2 Ge1 114.65(8) . .
O1 Mg1 O1 92.07(9) . 2_655
O1 Mg1 Ge1 108.13(4) . .
O1 Mg1 Ge1 105.46(4) 2_655 .
O1 Mg1 Ge1 105.46(4) . 2_655
O1 Mg1 Ge1 108.13(4) 2_655 2_655
Ge1 Mg1 Ge1 130.82(3) . 2_655
Si3 C9 H9A 109.5 . .
Si3 C9 H9B 109.5 . .
H9A C9 H9B 109.5 . .
Si3 C9 H9C 109.5 . .
H9A C9 H9C 109.5 . .
H9B C9 H9C 109.5 . .
Si1 C2 H2A 109.5 . .
Si1 C2 H2B 109.5 . .
H2A C2 H2B 109.5 . .
Si1 C2 H2C 109.5 . .
H2A C2 H2C 109.5 . .
H2B C2 H2C 109.5 . .
Si2 C4 H4A 109.5 . .
Si2 C4 H4B 109.5 . .
H4A C4 H4B 109.5 . .
Si2 C4 H4C 109.5 . .
H4A C4 H4C 109.5 . .
H4B C4 H4C 109.5 . .
Si3 C8 H8A 109.5 . .
Si3 C8 H8B 109.5 . .
H8A C8 H8B 109.5 . .
Si3 C8 H8C 109.5 . .
H8A C8 H8C 109.5 . .
H8B C8 H8C 109.5 . .
Si1 C3 H3A 109.5 . .
Si1 C3 H3B 109.5 . .
H3A C3 H3B 109.5 . .
Si1 C3 H3C 109.5 . .
H3A C3 H3C 109.5 . .
H3B C3 H3C 109.5 . .
Si2 C5 H5A 109.5 . .
Si2 C5 H5B 109.5 . .
H5A C5 H5B 109.5 . .
Si2 C5 H5C 109.5 . .
H5A C5 H5C 109.5 . .
H5B C5 H5C 109.5 . .
Si3 C7 H7A 109.5 . .
Si3 C7 H7B 109.5 . .
H7A C7 H7B 109.5 . .
Si3 C7 H7C 109.5 . .
H7A C7 H7C 109.5 . .
H7B C7 H7C 109.5 . .
Si2 C6 H6A 109.5 . .
Si2 C6 H6B 109.5 . .
H6A C6 H6B 109.5 . .
Si2 C6 H6C 109.5 . .
H6A C6 H6C 109.5 . .
H6B C6 H6C 109.5 . .
Si1 C1 H1A 109.5 . .
Si1 C1 H1B 109.5 . .
H1A C1 H1B 109.5 . .
Si1 C1 H1C 109.5 . .
H1A C1 H1C 109.5 . .
H1B C1 H1C 109.5 . .
C10 O1 C13 108.64(16) . .
C10 O1 Mg1 122.73(13) . .
C13 O1 Mg1 125.21(12) . .
O1 C13 C12 105.24(18) . .
O1 C13 H13A 110.7 . .
C12 C13 H13A 110.7 . .
O1 C13 H13B 110.7 . .
C12 C13 H13B 110.7 . .
H13A C13 H13B 108.8 . .
C11 C10 O1 107.5(2) . .
C11 C10 H10A 110.2 . .
O1 C10 H10A 110.2 . .
C11 C10 H10B 110.2 . .
O1 C10 H10B 110.2 . .
H10A C10 H10B 108.5 . .
C11 C12 C13 105.4(2) . .
C11 C12 H12A 110.7 . .
C13 C12 H12A 110.7 . .
C11 C12 H12B 110.7 . .
C13 C12 H12B 110.7 . .
H12A C12 H12B 108.8 . .
C10 C11 C12 106.3(2) . .
C10 C11 H11A 110.5 . .
C12 C11 H11A 110.5 . .
C10 C11 H11B 110.5 . .
C12 C11 H11B 110.5 . .
H11A C11 H11B 108.7 . .
C15 C14 H14A 109.5 . .
C15 C14 H14B 109.5 . .
H14A C14 H14B 109.5 . .
C15 C14 H14C 109.5 . .
H14A C14 H14C 109.5 . .
H14B C14 H14C 109.5 . .
C16 C15 C14 98.9(5) . .
C16 C15 H15A 112 . .
C14 C15 H15A 112 . .
C16 C15 H15B 112 . .
C14 C15 H15B 112 . .
H15A C15 H15B 109.7 . .
C15 C16 C15 109.6(12) . 2_556
C15 C16 H16A 109.7 . .
C15 C16 H16A 109.7 2_556 .
C15 C16 H16B 109.7 . .
C15 C16 H16B 109.7 2_556 .
H16A C16 H16B 108.2 . .

loop_
_geom_bond_atom_site_label_1
_geom_bond_atom_site_label_2
_geom_bond_distance
_geom_bond_site_symmetry_2
Ge1 Si1 2.3879(6) .
Ge1 Si2 2.3900(6) .
Ge1 Si3 2.3936(6) .
Ge1 Mg1 2.6788(4) .
Si1 C3 1.882(2) .
Si1 C1 1.882(2) .
Si1 C2 1.883(2) .
Si3 C8 1.883(2) .
Si3 C9 1.885(2) .
Si3 C7 1.886(2) .
Si2 C6 1.880(3) .
Si2 C4 1.886(2) .
Si2 C5 1.887(2) .
Mg1 O1 2.0645(14) .
Mg1 O1 2.0646(14) 2_655
Mg1 Ge1 2.6788(4) 2_655
C9 H9A 0.98 .
C9 H9B 0.98 .
C9 H9C 0.98 .
C2 H2A 0.98 .
C2 H2B 0.98 .
C2 H2C 0.98 .
C4 H4A 0.98 .
C4 H4B 0.98 .
C4 H4C 0.98 .
C8 H8A 0.98 .
C8 H8B 0.98 .
C8 H8C 0.98 .
C3 H3A 0.98 .
C3 H3B 0.98 .
C3 H3C 0.98 .
C5 H5A 0.98 .
C5 H5B 0.98 .
C5 H5C 0.98 .
C7 H7A 0.98 .
C7 H7B 0.98 .
C7 H7C 0.98 .
C6 H6A 0.98 .
C6 H6B 0.98 .
C6 H6C 0.98 .
C1 H1A 0.98 .
C1 H1B 0.98 .
C1 H1C 0.98 .
O1 C10 1.453(2) .
O1 C13 1.454(2) .
C13 C12 1.501(3) .
C13 H13A 0.99 .
C13 H13B 0.99 .
C10 C11 1.449(4) .
C10 H10A 0.99 .
C10 H10B 0.99 .
C12 C11 1.462(4) .
C12 H12A 0.99 .
C12 H12B 0.99 .
C11 H11A 0.99 .
C11 H11B 0.99 .
C14 C15 1.557(8) .
C14 H14A 0.98 .
C14 H14B 0.98 .
C14 H14C 0.98 .
C15 C16 1.445(7) .
C15 H15A 0.99 .
C15 H15B 0.99 .
C16 C15 1.445(7) 2_556
C16 H16A 0.99 .
C16 H16B 0.99 .
